data_7057457
loop_
_publ_author_name
'Galv\'an, J. E.'
'Defonsi Lestard, M. E.'
'Piro, O. E.'
'Echeverria, G.'
'Molina, R. D. I.'
'Arena, M. E.'
'Ulic, S. E.'
'Tuttolomondo, M. E.'
'Ben Altabef, A.'

_publ_section_title
;
 Synthesis, characterization and crystal structure of
 2-chloroethyl(methylsulfonyl)methanesulfonate
;
_journal_issue 13
_journal_name_full 'New Journal of Chemistry'
_journal_page_first 11073
_journal_paper_doi 10.1039/C7NJ05138G
_journal_volume 42
_journal_year 2018
_chemical_formula_sum 'C4 H9 Cl O5 S2'
_chemical_formula_weight 236.68
_chemical_name_systematic '2-chloro (methylsulfonyl) methanesulfonate'
_space_group_crystal_system monoclinic
_space_group_IT_number 4
_space_group_name_Hall 'P 2yb'
_space_group_name_H-M_alt 'P 1 21 1'
_symmetry_space_group_name_Hall 'P 2yb'
_symmetry_space_group_name_H-M 'P 1 21 1'
_atom_sites_solution_hydrogens geom
_atom_sites_solution_primary direct
_atom_sites_solution_secondary difmap
_audit_creation_method SHELXL-2014/7
_audit_update_record
;
2017-12-22 deposited with the CCDC.
2018-05-21 downloaded from the CCDC.
;
_cell_angle_alpha 90
_cell_angle_beta 112.633(9)
_cell_angle_gamma 90
_cell_formula_units_Z 2
_cell_length_a 9.4479(7)
_cell_length_b 5.5001(3)
_cell_length_c 10.0650(7)
_cell_measurement_reflns_used 830
_cell_measurement_temperature 296(2)
_cell_measurement_theta_max 71.6970
_cell_measurement_theta_min 5.0640
_cell_volume 482.74(6)
_computing_cell_refinement
;
CrysAlisPro, Agilent Technologies,
Version 1.171.37.31 (release 14-01-2014 CrysAlis171 .NET)
(compiled Jan 14 2014,18:38:05)
;
_computing_data_collection
;
CrysAlisPro, Agilent Technologies,
Version 1.171.37.31 (release 14-01-2014 CrysAlis171 .NET)
(compiled Jan 14 2014,18:38:05)
;
_computing_data_reduction
;
CrysAlisPro, Agilent Technologies,
Version 1.171.37.31 (release 14-01-2014 CrysAlis171 .NET)
(compiled Jan 14 2014,18:38:05)
;
_computing_molecular_graphics 'ORTEP-3 (Farrugia, 1997)'
_computing_publication_material 'SHELXL-2014/7 (Sheldrick, 2014)'
_computing_structure_refinement 'SHELXL-2014/7 (Sheldrick, 2014)'
_computing_structure_solution 'SHELXS (Sheldick, 2008)'
_diffrn_ambient_temperature 296(2)
_diffrn_detector 'CCD plate'
_diffrn_detector_area_resol_mean 16.0604
_diffrn_detector_type Eos
_diffrn_measured_fraction_theta_full 0.999
_diffrn_measured_fraction_theta_max 0.995
_diffrn_measurement_device 'four-circle diffractometer'
_diffrn_measurement_device_type 'Xcalibur, Eos, Gemini'
_diffrn_radiation_monochromator graphite
_diffrn_radiation_probe x-ray
_diffrn_radiation_type 'Cu K\a'
_diffrn_radiation_wavelength 1.54184
_diffrn_reflns_av_R_equivalents 0.0299
_diffrn_reflns_av_unetI/netI 0.0438
_diffrn_reflns_Laue_measured_fraction_full 0.999
_diffrn_reflns_Laue_measured_fraction_max 0.995
_diffrn_reflns_limit_h_max 10
_diffrn_reflns_limit_h_min -11
_diffrn_reflns_limit_k_max 5
_diffrn_reflns_limit_k_min -6
_diffrn_reflns_limit_l_max 12
_diffrn_reflns_limit_l_min -11
_diffrn_reflns_number 1784
_diffrn_reflns_point_group_measured_fraction_full 0.686
_diffrn_reflns_point_group_measured_fraction_max 0.679
_diffrn_reflns_theta_full 67.684
_diffrn_reflns_theta_max 70.824
_diffrn_reflns_theta_min 4.760
_diffrn_source 'Enhance (Cu) X-ray Source'
_exptl_absorpt_coefficient_mu 7.485
_exptl_absorpt_correction_T_max 1.00000
_exptl_absorpt_correction_T_min 0.83017
_exptl_absorpt_correction_type multi-scan
_exptl_absorpt_process_details
;
CrysAlisPro, Agilent Technologies,
Version 1.171.37.31 (release 14-01-2014 CrysAlis171 .NET)
(compiled Jan 14 2014,18:38:05)
Empirical absorption correction using spherical harmonics,
implemented in SCALE3 ABSPACK scaling algorithm.
;
_exptl_crystal_colour colorless
_exptl_crystal_density_diffrn 1.628
_exptl_crystal_description fragment
_exptl_crystal_F_000 244
_exptl_crystal_recrystallization_method 'Re-crystallisation from solvent: Dichloromethane'
_exptl_crystal_size_max 0.305
_exptl_crystal_size_mid 0.162
_exptl_crystal_size_min 0.080
_refine_diff_density_max 0.659
_refine_diff_density_min -0.296
_refine_diff_density_rms 0.070
_refine_ls_abs_structure_details
;
Flack x determined using 207 quotients [(I+)-(I-)]/[(I+)+(I-)]
(Parsons, Flack and Wagner, Acta Cryst. B69 (2013) 249-259).
;
_refine_ls_abs_structure_Flack 0.09(5)
_refine_ls_extinction_method none
_refine_ls_goodness_of_fit_ref 1.081
_refine_ls_hydrogen_treatment constr
_refine_ls_matrix_type full
_refine_ls_number_parameters 110
_refine_ls_number_reflns 1263
_refine_ls_number_restraints 1
_refine_ls_restrained_S_all 1.081
_refine_ls_R_factor_all 0.0459
_refine_ls_R_factor_gt 0.0427
_refine_ls_shift/su_max 0.000
_refine_ls_shift/su_mean 0.000
_refine_ls_structure_factor_coef Fsqd
_refine_ls_weighting_details 'w=1/[\s^2^(Fo^2^)+(0.0566P)^2^+0.1322P] where P=(Fo^2^+2Fc^2^)/3'
_refine_ls_weighting_scheme calc
_refine_ls_wR_factor_gt 0.1081
_refine_ls_wR_factor_ref 0.1149
_reflns_Friedel_coverage 0.227
_reflns_Friedel_fraction_full 0.292
_reflns_Friedel_fraction_max 0.283
_reflns_number_gt 1186
_reflns_number_total 1263
_reflns_threshold_expression 'I > 2\s(I)'
_cod_data_source_file c7nj05138g2.cif
_cod_data_source_block shelx
_cod_depositor_comments 'Adding full bibliography for 7057457.cif.'
_cod_database_code 7057457
_shelx_shelxl_version_number 2014/7
_shelx_space_group_comment
;
The symmetry employed for this shelxl refinement is uniquely defined
by the following loop, which should always be used as a source of
symmetry information in preference to the above space-group names.
They are only intended as comments.
;
_shelx_estimated_absorpt_t_min 0.209
_shelx_estimated_absorpt_t_max 0.586

loop_
_space_group_symop_operation_xyz
'x, y, z'
'-x, y+1/2, -z'

loop_
_atom_site_label
_atom_site_type_symbol
_atom_site_fract_x
_atom_site_fract_y
_atom_site_fract_z
_atom_site_U_iso_or_equiv
_atom_site_adp_type
_atom_site_occupancy
_atom_site_site_symmetry_order
_atom_site_calc_flag
_atom_site_refinement_flags_posn
_atom_site_refinement_flags_adp
C1 C 0.6736(10) 0.8152(16) 0.5522(8) 0.0694(18) Uani 1 1 d . .
H1A H 0.5730 0.7529 0.4976 0.104 Uiso 1 1 calc R U
H1B H 0.6878 0.9661 0.5110 0.104 Uiso 1 1 calc R U
H1C H 0.6845 0.8418 0.6499 0.104 Uiso 1 1 calc R U
C2 C 0.7937(6) 0.5995(12) 0.3642(5) 0.0423(10) Uani 1 1 d . .
H2A H 0.7864 0.7652 0.3293 0.051 Uiso 1 1 calc R U
H2B H 0.8862 0.5286 0.3605 0.051 Uiso 1 1 calc R U
C3 C 0.7340(7) 0.3302(14) 0.0468(6) 0.0567(15) Uani 1 1 d . .
H3A H 0.6861 0.1722 0.0189 0.068 Uiso 1 1 calc R U
H3B H 0.8348 0.3077 0.1221 0.068 Uiso 1 1 calc R U
C4 C 0.7466(7) 0.4540(15) -0.0783(6) 0.0575(16) Uani 1 1 d . .
H4A H 0.6448 0.4961 -0.1462 0.069 Uiso 1 1 calc R U
H4B H 0.7917 0.3433 -0.1260 0.069 Uiso 1 1 calc R U
O3 O 0.6392(5) 0.4877(9) 0.0975(4) 0.0545(11) Uani 1 1 d . .
O11 O 0.7742(7) 0.3732(9) 0.5872(5) 0.0695(14) Uani 1 1 d . .
O12 O 0.9607(6) 0.7019(14) 0.6272(5) 0.0842(18) Uani 1 1 d . .
O21 O 0.6532(6) 0.1816(9) 0.2768(5) 0.0637(12) Uani 1 1 d . .
O22 O 0.4990(5) 0.5504(12) 0.2465(4) 0.0666(15) Uani 1 1 d . .
S1 S 0.81108(16) 0.6057(3) 0.54873(13) 0.0485(3) Uani 1 1 d . .
S2 S 0.63277(15) 0.4328(3) 0.24772(12) 0.0463(3) Uani 1 1 d . .
Cl Cl 0.8599(2) 0.7216(5) -0.0285(3) 0.0842(6) Uani 1 1 d . .

loop_
_atom_site_aniso_label
_atom_site_aniso_U_11
_atom_site_aniso_U_22
_atom_site_aniso_U_33
_atom_site_aniso_U_23
_atom_site_aniso_U_13
_atom_site_aniso_U_12
C1 0.097(5) 0.057(4) 0.072(4) -0.009(4) 0.053(4) -0.001(4)
C2 0.044(2) 0.045(3) 0.041(2) -0.004(2) 0.0195(18) -0.002(2)
C3 0.069(3) 0.059(4) 0.040(3) -0.006(3) 0.018(2) 0.004(3)
C4 0.053(3) 0.075(5) 0.045(2) -0.003(3) 0.019(2) 0.001(3)
O3 0.059(2) 0.068(3) 0.0356(16) 0.0033(18) 0.0166(15) 0.011(2)
O11 0.108(4) 0.052(3) 0.049(2) 0.0049(19) 0.031(2) -0.007(3)
O12 0.074(3) 0.117(5) 0.051(2) -0.015(3) 0.012(2) -0.034(3)
O21 0.085(3) 0.050(3) 0.052(2) -0.0012(19) 0.022(2) -0.016(2)
O22 0.045(2) 0.099(4) 0.054(2) 0.003(2) 0.0176(17) 0.001(2)
S1 0.0583(7) 0.0464(7) 0.0382(5) 0.0006(6) 0.0158(5) -0.0083(6)
S2 0.0473(6) 0.0549(7) 0.0348(5) 0.0020(6) 0.0138(4) -0.0049(6)
Cl 0.0748(11) 0.0786(13) 0.1049(15) -0.0010(12) 0.0407(11) -0.0100(10)

loop_
_atom_type_symbol
_atom_type_description
_atom_type_scat_dispersion_real
_atom_type_scat_dispersion_imag
_atom_type_scat_source
C C 0.0181 0.0091 'International Tables Vol C Tables 4.2.6.8 and 6.1.1.4'
H H 0.0000 0.0000 'International Tables Vol C Tables 4.2.6.8 and 6.1.1.4'
O O 0.0492 0.0322 'International Tables Vol C Tables 4.2.6.8 and 6.1.1.4'
S S 0.3331 0.5567 'International Tables Vol C Tables 4.2.6.8 and 6.1.1.4'
Cl Cl 0.3639 0.7018 'International Tables Vol C Tables 4.2.6.8 and 6.1.1.4'

loop_
_geom_angle_atom_site_label_1
_geom_angle_atom_site_label_2
_geom_angle_atom_site_label_3
_geom_angle
S2 C2 S1 113.9(3)
O3 C3 C4 106.5(5)
C3 C4 Cl 112.3(5)
C3 O3 S2 118.5(4)
O11 S1 O12 118.5(4)
O11 S1 C1 109.1(4)
O12 S1 C1 109.3(4)
O11 S1 C2 109.3(3)
O12 S1 C2 104.8(3)
C1 S1 C2 105.1(3)
O21 S2 O22 120.0(3)
O21 S2 O3 109.6(3)
O22 S2 O3 105.7(2)
O21 S2 C2 110.8(3)
O22 S2 C2 107.7(3)
O3 S2 C2 101.3(2)

loop_
_geom_bond_atom_site_label_1
_geom_bond_atom_site_label_2
_geom_bond_distance
C1 S1 1.746(8)
C2 S2 1.777(5)
C2 S1 1.801(5)
C3 O3 1.472(8)
C3 C4 1.475(8)
C4 Cl 1.775(8)
O3 S2 1.566(4)
O11 S1 1.418(5)
O12 S1 1.429(5)
O21 S2 1.410(5)
O22 S2 1.416(5)

loop_
_geom_hbond_atom_site_label_D
_geom_hbond_atom_site_label_H
_geom_hbond_atom_site_label_A
_geom_hbond_distance_DH
_geom_hbond_distance_HA
_geom_hbond_distance_DA
_geom_hbond_angle_DHA
_geom_hbond_site_symmetry_A
C1 H1A O22 0.96 2.60 3.225(9) 123.1 .
C1 H1B O11 0.96 2.41 3.192(10) 138.9 1_565
C1 H1B O21 0.96 2.54 3.372(9) 144.4 1_565
C1 H1C O22 0.96 2.61 3.314(8) 130.6 2_656
C2 H2A O21 0.97 2.57 3.448(8) 150.9 1_565
C2 H2B O12 0.97 2.28 3.165(9) 151.2 2_746
C3 H3A O22 0.97 2.66 3.305(7) 124.7 2_645
C3 H3B O12 0.97 2.59 3.507(8) 158.7 2_746

loop_
_geom_torsion_atom_site_label_1
_geom_torsion_atom_site_label_2
_geom_torsion_atom_site_label_3
_geom_torsion_atom_site_label_4
_geom_torsion
O3 C3 C4 Cl 69.4(6)
C4 C3 O3 S2 -167.6(4)
S2 C2 S1 O11 40.4(4)
S2 C2 S1 O12 168.4(4)
S2 C2 S1 C1 -76.5(5)
C3 O3 S2 O21 -29.8(5)
C3 O3 S2 O22 -160.5(5)
C3 O3 S2 C2 87.2(5)
S1 C2 S2 O21 -70.2(4)
S1 C2 S2 O22 62.9(4)
S1 C2 S2 O3 173.6(3)
